data_4113699
loop_
_publ_author_name
'F. Albert Cotton'
'James P. Donahue'
'Carlos A. Murillo'

_publ_section_title
;
 Polyunsaturated Dicarboxylate Tethers Connecting Dimolybdenum Redox and
 Chromophoric Centers: Syntheses, Structures, and Electrochemistry
;
_journal_name_full 'Journal of the American Chemical Society'
_journal_page_first 5436
_journal_page_last 5450
_journal_paper_doi 10.1021/ja029101i
_journal_volume 125
_journal_year 2003
_chemical_formula_moiety 'H3 C O C (O) (C H = C H)4 C (O) O C H3'
_chemical_formula_sum 'C12 H14 O4'
_chemical_formula_weight 222.23
_chemical_name_common 'texic acid dimethyl ester'
_chemical_name_systematic
;
 Deca-trans,trans,trans,trans-2:4:6:8-tetraene-1,10-dioic acid
 dimethyl ester
;
_space_group_IT_number 2
_symmetry_cell_setting triclinic
_symmetry_space_group_name_Hall '-P 1'
_symmetry_space_group_name_H-M 'P -1'
_atom_sites_solution_hydrogens geom
_atom_sites_solution_primary direct
_atom_sites_solution_secondary difmap
_audit_creation_method SHELXL-97
_cell_angle_alpha 104.439(4)
_cell_angle_beta 94.001(4)
_cell_angle_gamma 104.544(4)
_cell_formula_units_Z 1
_cell_length_a 5.9286(12)
_cell_length_b 6.6599(13)
_cell_length_c 7.7447(16)
_cell_measurement_reflns_used 959
_cell_measurement_temperature 213(2)
_cell_measurement_theta_max 27.507
_cell_measurement_theta_min 2.744
_cell_volume 283.77(10)
_computing_cell_refinement 'SAINT V. 6.22'
_computing_data_collection 'SMART V. 5.618'
_computing_data_reduction 'SAINT V. 6.22'
_computing_molecular_graphics 'SHELXTL (Siemens, 1996)'
_computing_publication_material CIFTAB
_computing_structure_refinement 'SHELXL-97 (Sheldrick, 1997)'
_computing_structure_solution 'SHELXS-97 (Sheldrick, 1990)'
_diffrn_ambient_temperature 213(2)
_diffrn_measured_fraction_theta_full 0.946
_diffrn_measured_fraction_theta_max 0.946
_diffrn_measurement_device 'Bruker SMART 1000'
_diffrn_measurement_device_type 'area detector'
_diffrn_measurement_method 'omega scans'
_diffrn_radiation_monochromator graphite
_diffrn_radiation_source 'normal-focus sealed tube'
_diffrn_radiation_type MoK\a
_diffrn_radiation_wavelength 0.71073
_diffrn_reflns_av_R_equivalents 0.0082
_diffrn_reflns_av_sigmaI/netI 0.0168
_diffrn_reflns_limit_h_max 7
_diffrn_reflns_limit_h_min -7
_diffrn_reflns_limit_k_max 5
_diffrn_reflns_limit_k_min -8
_diffrn_reflns_limit_l_max 9
_diffrn_reflns_limit_l_min -9
_diffrn_reflns_number 1979
_diffrn_reflns_theta_full 27.51
_diffrn_reflns_theta_max 27.51
_diffrn_reflns_theta_min 2.74
_diffrn_standards_number 'none (area detector data)'
_exptl_absorpt_coefficient_mu 0.098
_exptl_absorpt_correction_T_max 0.9909
_exptl_absorpt_correction_T_min 0.9576
_exptl_absorpt_correction_type multi-scan
_exptl_crystal_colour 'pale yellow'
_exptl_crystal_density_diffrn 1.300
_exptl_crystal_description column
_exptl_crystal_F_000 118
_exptl_crystal_size_max 0.45
_exptl_crystal_size_mid 0.19
_exptl_crystal_size_min 0.09
_refine_diff_density_max 0.223
_refine_diff_density_min -0.162
_refine_diff_density_rms 0.038
_refine_ls_extinction_method none
_refine_ls_goodness_of_fit_ref 1.078
_refine_ls_hydrogen_treatment noref
_refine_ls_matrix_type full
_refine_ls_number_parameters 89
_refine_ls_number_reflns 1236
_refine_ls_number_restraints 0
_refine_ls_restrained_S_all 1.078
_refine_ls_R_factor_all 0.0512
_refine_ls_R_factor_gt 0.0392
_refine_ls_shift/su_max 0.000
_refine_ls_shift/su_mean 0.000
_refine_ls_structure_factor_coef Fsqd
_refine_ls_weighting_details 'calc w=1/[\s^2^(Fo^2^)+(0.0548P)^2^+0.0534P] where P=(Fo^2^+2Fc^2^)/3'
_refine_ls_weighting_scheme calc
_refine_ls_wR_factor_gt 0.1046
_refine_ls_wR_factor_ref 0.1128
_reflns_number_gt 976
_reflns_number_total 1236
_reflns_threshold_expression I>2sigma(I)
_cod_data_source_file ja029101isi20030123_021228_06.cif
_cod_data_source_block xl
_cod_database_code 4113699

loop_
_symmetry_equiv_pos_as_xyz
'x, y, z'
'-x, -y, -z'

loop_
_atom_site_label
_atom_site_type_symbol
_atom_site_fract_x
_atom_site_fract_y
_atom_site_fract_z
_atom_site_U_iso_or_equiv
_atom_site_adp_type
_atom_site_occupancy
_atom_site_symmetry_multiplicity
_atom_site_calc_flag
_atom_site_refinement_flags
O1 O 0.82235(17) 1.16575(17) 0.45562(13) 0.0434(3) Uani 1 1 d .
O2 O 1.08114(15) 1.14709(16) 0.25823(12) 0.0353(3) Uani 1 1 d .
C1 C 1.2597(2) 1.3081(2) 0.39386(19) 0.0387(4) Uani 1 1 d .
H1A H 1.4067 1.3390 0.3449 0.058 Uiso 1 1 calc R
H1B H 1.2816 1.2543 0.4975 0.058 Uiso 1 1 calc R
H1C H 1.2107 1.4390 0.4303 0.058 Uiso 1 1 calc R
C2 C 0.8670(2) 1.0891(2) 0.30822(17) 0.0285(3) Uani 1 1 d .
C3 C 0.7011(2) 0.9224(2) 0.15976(17) 0.0297(3) Uani 1 1 d .
C4 C 0.4803(2) 0.8332(2) 0.18278(17) 0.0288(3) Uani 1 1 d .
C5 C 0.3082(2) 0.6701(2) 0.04401(18) 0.0300(3) Uani 1 1 d .
C6 C 0.0872(2) 0.5812(2) 0.06896(17) 0.0296(3) Uani 1 1 d .
H1 H 0.764(2) 0.881(2) 0.0373(19) 0.025(3) Uiso 1 1 d .
H2 H 0.429(2) 0.875(2) 0.292(2) 0.031(4) Uiso 1 1 d .
H5 H 0.358(3) 0.627(2) -0.071(2) 0.036(4) Uiso 1 1 d .
H6 H 0.038(3) 0.625(2) 0.181(2) 0.035(4) Uiso 1 1 d .

loop_
_atom_site_aniso_label
_atom_site_aniso_U_11
_atom_site_aniso_U_22
_atom_site_aniso_U_33
_atom_site_aniso_U_23
_atom_site_aniso_U_13
_atom_site_aniso_U_12
O1 0.0359(6) 0.0456(7) 0.0342(6) -0.0046(4) 0.0068(4) 0.0003(5)
O2 0.0248(5) 0.0384(6) 0.0322(5) 0.0026(4) 0.0010(4) -0.0019(4)
C1 0.0270(7) 0.0375(8) 0.0396(8) 0.0043(6) -0.0045(6) -0.0038(6)
C2 0.0259(7) 0.0280(7) 0.0297(6) 0.0075(5) 0.0025(5) 0.0052(5)
C3 0.0270(7) 0.0297(7) 0.0275(6) 0.0042(5) 0.0003(5) 0.0038(5)
C4 0.0266(7) 0.0283(7) 0.0283(7) 0.0048(5) 0.0006(5) 0.0059(5)
C5 0.0274(7) 0.0296(7) 0.0295(7) 0.0054(5) -0.0005(5) 0.0055(5)
C6 0.0272(7) 0.0286(7) 0.0297(7) 0.0052(6) 0.0000(5) 0.0059(5)

loop_
_atom_type_symbol
_atom_type_description
_atom_type_scat_dispersion_real
_atom_type_scat_dispersion_imag
_atom_type_scat_source
C C 0.0033 0.0016 'International Tables Vol C Tables 4.2.6.8 and 6.1.1.4'
H H 0.0000 0.0000 'International Tables Vol C Tables 4.2.6.8 and 6.1.1.4'
O O 0.0106 0.0060 'International Tables Vol C Tables 4.2.6.8 and 6.1.1.4'

loop_
_geom_angle_atom_site_label_1
_geom_angle_atom_site_label_2
_geom_angle_atom_site_label_3
_geom_angle
_geom_angle_site_symmetry_3
_geom_angle_publ_flag
C2 O2 C1 115.78(10) . y
O1 C2 O2 123.18(12) . y
O1 C2 C3 126.05(12) . y
O2 C2 C3 110.78(10) . y
C4 C3 C2 120.95(12) . y
C3 C4 C5 124.10(12) . y
C6 C5 C4 123.54(13) . y
C5 C6 C6 124.12(16) 2_565 y

loop_
_geom_bond_atom_site_label_1
_geom_bond_atom_site_label_2
_geom_bond_distance
_geom_bond_site_symmetry_2
_geom_bond_publ_flag
O1 C2 1.2055(16) . y
O2 C2 1.3445(15) . y
O2 C1 1.4445(16) . y
C2 C3 1.4762(17) . y
C3 C4 1.3390(18) . y
C4 C5 1.4436(18) . y
C5 C6 1.3445(19) . y
C6 C6 1.445(2) 2_565 y
